data_7019469
loop_
_publ_author_name
'Levin, Jessica R.'
'Gu, Jun'
'Carroll, Patrick J.'
'Schelter, Eric J.'

_publ_section_title
;
 Lanthanide(iii) 2-naphthoxide complexes stabilized by interligand
 non-covalent interactions.
;
_journal_issue 26
_journal_name_full 'Dalton transactions (Cambridge, England : 2003)'
_journal_page_first 7870
_journal_page_last 7872
_journal_paper_doi 10.1039/c2dt30445g
_journal_volume 41
_journal_year 2012
_chemical_formula_sum 'C90 H72 Ce Li3 N6 O6'
_chemical_formula_weight 1494.48
_space_group_IT_number 148
_symmetry_cell_setting trigonal
_symmetry_Int_Tables_number 148
_symmetry_space_group_name_Hall '-R 3'
_symmetry_space_group_name_H-M 'R -3 :H'
_atom_sites_solution_hydrogens geom
_atom_sites_solution_primary direct
_audit_creation_method SHELXL-97
_cell_angle_alpha 90.00
_cell_angle_beta 90.00
_cell_angle_gamma 120.00
_cell_formula_units_Z 6
_cell_length_a 20.7351(11)
_cell_length_b 20.7351(11)
_cell_length_c 30.1140(18)
_cell_measurement_reflns_used 9178
_cell_measurement_temperature 143(1)
_cell_measurement_theta_max 27.49
_cell_measurement_theta_min 2.64
_cell_volume 11212.7(11)
_computing_data_collection 'Bruker APEX2'
_computing_data_reduction 'Bruker SAINT'
_computing_structure_refinement 'SHELXL-97 (Sheldrick, 2008)'
_computing_structure_solution 'SHELXS-97 (Sheldrick, 2008)'
_diffrn_ambient_temperature 143(1)
_diffrn_measured_fraction_theta_full 0.999
_diffrn_measured_fraction_theta_max 0.999
_diffrn_measurement_device 'CCD Area Detector'
_diffrn_measurement_device_type 'Bruker APEXII'
_diffrn_measurement_method 'phi and omega scans'
_diffrn_radiation_monochromator graphite
_diffrn_radiation_source 'sealed tube'
_diffrn_radiation_type MoK\a
_diffrn_radiation_wavelength 0.71073
_diffrn_reflns_av_R_equivalents 0.0270
_diffrn_reflns_av_sigmaI/netI 0.0102
_diffrn_reflns_limit_h_max 26
_diffrn_reflns_limit_h_min -26
_diffrn_reflns_limit_k_max 26
_diffrn_reflns_limit_k_min -26
_diffrn_reflns_limit_l_max 38
_diffrn_reflns_limit_l_min -39
_diffrn_reflns_number 114733
_diffrn_reflns_theta_full 27.51
_diffrn_reflns_theta_max 27.51
_diffrn_reflns_theta_min 1.76
_exptl_absorpt_coefficient_mu 0.669
_exptl_absorpt_correction_T_max 0.7456
_exptl_absorpt_correction_T_min 0.6741
_exptl_absorpt_correction_type multi-scan
_exptl_absorpt_process_details '(SADABS; Sheldrick, 2007)'
_exptl_crystal_density_diffrn 1.328
_exptl_crystal_density_method 'not measured'
_exptl_crystal_F_000 4614
_exptl_crystal_size_max 0.35
_exptl_crystal_size_mid 0.05
_exptl_crystal_size_min 0.05
_refine_diff_density_max 0.709
_refine_diff_density_min -0.727
_refine_diff_density_rms 0.052
_refine_ls_extinction_method none
_refine_ls_goodness_of_fit_ref 1.055
_refine_ls_hydrogen_treatment constr
_refine_ls_matrix_type full
_refine_ls_number_parameters 362
_refine_ls_number_reflns 5743
_refine_ls_number_restraints 86
_refine_ls_restrained_S_all 1.057
_refine_ls_R_factor_all 0.0324
_refine_ls_R_factor_gt 0.0277
_refine_ls_shift/su_max 0.002
_refine_ls_shift/su_mean 0.000
_refine_ls_structure_factor_coef Fsqd
_refine_ls_weighting_details 'calc w=1/[\s^2^(Fo^2^)+(0.0276P)^2^+28.8641P] where P=(Fo^2^+2Fc^2^)/3'
_refine_ls_weighting_scheme calc
_refine_ls_wR_factor_gt 0.0657
_refine_ls_wR_factor_ref 0.0698
_reflns_number_gt 5260
_reflns_number_total 5743
_reflns_threshold_expression >2sigma(I)
_cod_data_source_file c2dt30445g.txt
_cod_data_source_block UP4098
_cod_original_sg_symbol_H-M 'R -3 '
_cod_database_code 7019469

loop_
_symmetry_equiv_pos_as_xyz
'x, y, z'
'-y, x-y, z'
'-x+y, -x, z'
'x+2/3, y+1/3, z+1/3'
'-y+2/3, x-y+1/3, z+1/3'
'-x+y+2/3, -x+1/3, z+1/3'
'x+1/3, y+2/3, z+2/3'
'-y+1/3, x-y+2/3, z+2/3'
'-x+y+1/3, -x+2/3, z+2/3'
'-x, -y, -z'
'y, -x+y, -z'
'x-y, x, -z'
'-x+2/3, -y+1/3, -z+1/3'
'y+2/3, -x+y+1/3, -z+1/3'
'x-y+2/3, x+1/3, -z+1/3'
'-x+1/3, -y+2/3, -z+2/3'
'y+1/3, -x+y+2/3, -z+2/3'
'x-y+1/3, x+2/3, -z+2/3'

loop_
_atom_site_label
_atom_site_type_symbol
_atom_site_fract_x
_atom_site_fract_y
_atom_site_fract_z
_atom_site_U_iso_or_equiv
_atom_site_adp_type
_atom_site_occupancy
_atom_site_symmetry_multiplicity
_atom_site_calc_flag
_atom_site_refinement_flags
_atom_site_disorder_assembly
_atom_site_disorder_group
Ce1 Ce 0.3333 0.6667 0.395029(5) 0.02446(6) Uani 1 3 d S . .
O1 O 0.23506(7) 0.56191(8) 0.43284(4) 0.0345(3) Uani 1 1 d . . .
O2 O 0.22111(8) 0.62617(8) 0.35598(5) 0.0395(3) Uani 1 1 d . . .
N1 N 0.11745(10) 0.45972(10) 0.33882(6) 0.0405(4) Uani 1 1 d . . .
N2 N 0.06412(10) 0.52733(11) 0.42234(6) 0.0458(4) Uani 1 1 d . . .
C1 C 0.23302(9) 0.52347(10) 0.46881(6) 0.0280(3) Uani 1 1 d . . .
C2 C 0.21974(12) 0.44957(11) 0.46405(7) 0.0372(4) Uani 1 1 d . . .
H2 H 0.2116 0.4286 0.4359 0.049 Uiso 1 1 calc R . .
C3 C 0.21868(12) 0.40890(11) 0.49980(7) 0.0413(5) Uani 1 1 d . . .
H3 H 0.2092 0.3605 0.4956 0.055 Uiso 1 1 calc R . .
C4 C 0.23172(11) 0.43885(11) 0.54316(7) 0.0345(4) Uani 1 1 d . . .
C5 C 0.23360(14) 0.39882(14) 0.58095(8) 0.0491(5) Uani 1 1 d . . .
H5 H 0.2259 0.3509 0.5775 0.065 Uiso 1 1 calc R . .
C6 C 0.24648(14) 0.42958(16) 0.62207(8) 0.0546(6) Uani 1 1 d . . .
H6 H 0.2489 0.4032 0.6464 0.073 Uiso 1 1 calc R . .
C7 C 0.25615(14) 0.50079(16) 0.62800(7) 0.0526(6) Uani 1 1 d . . .
H7 H 0.2638 0.5210 0.6564 0.070 Uiso 1 1 calc R . .
C8 C 0.25453(12) 0.54106(13) 0.59249(7) 0.0419(5) Uani 1 1 d . . .
H8 H 0.2607 0.5882 0.5971 0.056 Uiso 1 1 calc R . .
C9 C 0.24349(9) 0.51190(10) 0.54872(6) 0.0295(4) Uani 1 1 d . . .
C10 C 0.24347(9) 0.55261(10) 0.51106(6) 0.0284(3) Uani 1 1 d . . .
H10 H 0.2507 0.6003 0.5149 0.038 Uiso 1 1 calc R . .
C11 C 0.18080(16) 0.63694(18) 0.32347(7) 0.0472(15) Uani 0.520(3) 1 d PGU A 1
C12 C 0.12698(16) 0.65581(16) 0.33454(6) 0.0392(10) Uani 0.520(3) 1 d PGU A 1
H12 H 0.1142 0.6561 0.3641 0.052 Uiso 0.520(3) 1 calc PR A 1
C13 C 0.09226(13) 0.67426(14) 0.30123(7) 0.0430(10) Uani 0.520(3) 1 d PGU A 1
H13 H 0.0564 0.6868 0.3086 0.057 Uiso 0.520(3) 1 calc PR A 1
C14 C 0.11137(10) 0.67384(10) 0.25686(6) 0.0512(14) Uani 0.520(3) 1 d PGU A 1
C15 C 0.07581(14) 0.69118(16) 0.22351(8) 0.0562(13) Uani 0.520(3) 1 d PGU A 1
H15 H 0.0399 0.7038 0.2309 0.075 Uiso 0.520(3) 1 calc PR A 1
C16 C 0.09407(17) 0.68964(18) 0.17908(7) 0.0581(15) Uani 0.520(3) 1 d PGU A 1
H16 H 0.0704 0.7012 0.1569 0.077 Uiso 0.520(3) 1 calc PR A 1
C17 C 0.14788(17) 0.67076(19) 0.16801(6) 0.0724(17) Uani 0.520(3) 1 d PGU A 1
H17 H 0.1601 0.6697 0.1384 0.096 Uiso 0.520(3) 1 calc PR A 1
C18 C 0.18343(15) 0.65343(18) 0.20136(7) 0.0645(15) Uani 0.520(3) 1 d PGU A 1
H18 H 0.2193 0.6409 0.1940 0.086 Uiso 0.520(3) 1 calc PR A 1
C19 C 0.16518(11) 0.65497(12) 0.24578(6) 0.0473(13) Uani 0.520(3) 1 d PGU A 1
C20 C 0.19990(14) 0.63653(17) 0.27910(8) 0.0418(10) Uani 0.520(3) 1 d PGU A 1
H20 H 0.2358 0.6240 0.2717 0.056 Uiso 0.520(3) 1 calc PR A 1
C11' C 0.19418(16) 0.63349(18) 0.31569(7) 0.0349(13) Uani 0.480(3) 1 d PGU A 2
C12' C 0.22604(15) 0.62426(19) 0.27716(9) 0.0476(13) Uani 0.480(3) 1 d PGU A 2
H12' H 0.2612 0.6090 0.2791 0.063 Uiso 0.480(3) 1 calc PR A 2
C13' C 0.20517(15) 0.63790(18) 0.23573(8) 0.0491(13) Uani 0.480(3) 1 d PGU A 2
H13' H 0.2264 0.6318 0.2100 0.065 Uiso 0.480(3) 1 calc PR A 2
C14' C 0.15243(11) 0.66075(13) 0.23283(6) 0.0377(12) Uani 0.480(3) 1 d PGU A 2
C15' C 0.12580(15) 0.67699(17) 0.19342(6) 0.0449(11) Uani 0.480(3) 1 d PGU A 2
H15' H 0.1437 0.6715 0.1662 0.060 Uiso 0.480(3) 1 calc PR A 2
C16' C 0.07395(16) 0.70078(17) 0.19413(7) 0.0506(14) Uani 0.480(3) 1 d PGU A 2
H16' H 0.0609 0.7140 0.1675 0.067 Uiso 0.480(3) 1 calc PR A 2
C17' C 0.04213(14) 0.70530(16) 0.23185(9) 0.0420(11) Uani 0.480(3) 1 d PGU A 2
H17' H 0.0072 0.7210 0.2316 0.056 Uiso 0.480(3) 1 calc PR A 2
C18' C 0.06336(12) 0.68539(14) 0.27225(7) 0.0368(10) Uani 0.480(3) 1 d PGU A 2
H18' H 0.0390 0.6829 0.2987 0.049 Uiso 0.480(3) 1 calc PR A 2
C19' C 0.12056(10) 0.66998(10) 0.27137(6) 0.0352(11) Uani 0.480(3) 1 d PGU A 2
C20' C 0.14144(14) 0.65634(16) 0.31280(6) 0.0341(10) Uani 0.480(3) 1 d PGU A 2
H20' H 0.1202 0.6625 0.3385 0.045 Uiso 0.480(3) 1 calc PR A 2
C21 C 0.15812(12) 0.43047(13) 0.32468(8) 0.0461(5) Uani 1 1 d . A .
H21 H 0.2002 0.4403 0.3409 0.061 Uiso 1 1 calc R . .
C22 C 0.14131(14) 0.38650(14) 0.28741(9) 0.0531(6) Uani 1 1 d . . .
H22 H 0.1717 0.3677 0.2786 0.071 Uiso 1 1 calc R A .
C23 C 0.07917(15) 0.37097(15) 0.26357(8) 0.0554(6) Uani 1 1 d . A .
H23 H 0.0657 0.3403 0.2387 0.074 Uiso 1 1 calc R . .
C24 C 0.03683(14) 0.40153(15) 0.27690(8) 0.0528(6) Uani 1 1 d . . .
H24 H -0.0055 0.3924 0.2612 0.070 Uiso 1 1 calc R A .
C25 C 0.05863(13) 0.44601(13) 0.31415(7) 0.0442(5) Uani 1 1 d . A .
H25 H 0.0307 0.4677 0.3226 0.059 Uiso 1 1 calc R . .
C26 C -0.00847(13) 0.47976(15) 0.41556(8) 0.0532(6) Uani 1 1 d . A .
H26 H -0.0218 0.4402 0.3961 0.071 Uiso 1 1 calc R . .
C27 C -0.06440(13) 0.48651(16) 0.43601(9) 0.0577(6) Uani 1 1 d . . .
H27 H -0.1141 0.4524 0.4302 0.077 Uiso 1 1 calc R A .
C28 C -0.04551(13) 0.54439(15) 0.46516(9) 0.0529(6) Uani 1 1 d . A .
H28 H -0.0821 0.5506 0.4791 0.070 Uiso 1 1 calc R . .
C29 C 0.02886(14) 0.59293(13) 0.47329(8) 0.0495(5) Uani 1 1 d . . .
H29 H 0.0435 0.6320 0.4933 0.066 Uiso 1 1 calc R A .
C30 C 0.08142(12) 0.58242(13) 0.45111(8) 0.0462(5) Uani 1 1 d . A .
H30 H 0.1315 0.6156 0.4566 0.061 Uiso 1 1 calc R . .
Li1 Li 0.15689(19) 0.5373(2) 0.38990(11) 0.0383(7) Uani 1 1 d . A .

loop_
_atom_site_aniso_label
_atom_site_aniso_U_11
_atom_site_aniso_U_22
_atom_site_aniso_U_33
_atom_site_aniso_U_23
_atom_site_aniso_U_13
_atom_site_aniso_U_12
Ce1 0.02688(7) 0.02688(7) 0.01962(8) 0.000 0.000 0.01344(3)
O1 0.0326(7) 0.0389(7) 0.0290(6) 0.0083(5) 0.0032(5) 0.0157(6)
O2 0.0386(7) 0.0416(8) 0.0350(7) 0.0023(6) -0.0123(6) 0.0176(6)
N1 0.0406(9) 0.0363(9) 0.0403(9) -0.0020(7) -0.0011(7) 0.0161(8)
N2 0.0355(9) 0.0559(11) 0.0435(10) 0.0002(8) 0.0043(7) 0.0210(9)
C1 0.0215(8) 0.0307(9) 0.0294(9) 0.0041(7) 0.0035(6) 0.0113(7)
C2 0.0435(11) 0.0367(10) 0.0322(10) -0.0049(8) 0.0030(8) 0.0206(9)
C3 0.0510(12) 0.0319(10) 0.0464(12) 0.0013(8) 0.0073(9) 0.0248(9)
C4 0.0333(9) 0.0366(10) 0.0382(10) 0.0079(8) 0.0058(8) 0.0208(8)
C5 0.0546(13) 0.0533(13) 0.0513(13) 0.0196(11) 0.0101(10) 0.0360(12)
C6 0.0538(14) 0.0756(17) 0.0418(12) 0.0229(12) 0.0038(10) 0.0379(13)
C7 0.0496(13) 0.0745(17) 0.0310(11) 0.0015(10) -0.0037(9) 0.0291(12)
C8 0.0417(11) 0.0461(12) 0.0340(10) -0.0041(9) -0.0040(8) 0.0192(9)
C9 0.0230(8) 0.0323(9) 0.0311(9) 0.0025(7) 0.0015(7) 0.0122(7)
C10 0.0254(8) 0.0243(8) 0.0329(9) 0.0013(7) 0.0019(7) 0.0103(7)
C11 0.070(4) 0.031(3) 0.028(2) -0.0057(19) -0.008(2) 0.016(3)
C12 0.038(2) 0.035(2) 0.037(2) 0.0118(19) -0.0100(18) 0.0126(17)
C13 0.039(2) 0.036(2) 0.057(3) -0.0013(18) -0.0123(19) 0.0201(17)
C14 0.030(2) 0.039(3) 0.069(3) -0.013(2) -0.024(2) 0.0056(19)
C15 0.054(3) 0.045(3) 0.059(3) 0.009(2) -0.027(2) 0.016(2)
C16 0.055(3) 0.051(3) 0.054(3) 0.012(2) -0.029(3) 0.016(2)
C17 0.056(3) 0.095(4) 0.042(3) 0.015(3) -0.015(2) 0.020(3)
C18 0.049(3) 0.099(4) 0.041(2) 0.008(3) -0.003(2) 0.033(3)
C19 0.048(3) 0.047(3) 0.031(2) 0.0096(19) -0.002(2) 0.011(2)
C20 0.041(2) 0.049(2) 0.040(2) 0.0035(18) -0.0130(18) 0.026(2)
C11' 0.0149(17) 0.035(3) 0.044(3) 0.013(2) -0.0116(18) 0.0043(18)
C12' 0.048(3) 0.074(3) 0.039(2) 0.009(2) -0.010(2) 0.043(3)
C13' 0.049(3) 0.084(4) 0.033(2) 0.005(2) 0.0074(19) 0.048(3)
C14' 0.033(2) 0.045(3) 0.030(2) -0.0008(19) 0.0005(19) 0.016(2)
C15' 0.040(2) 0.061(3) 0.030(2) 0.005(2) -0.0030(19) 0.023(2)
C16' 0.049(3) 0.040(3) 0.066(4) -0.003(3) -0.015(3) 0.025(2)
C17' 0.037(2) 0.037(2) 0.058(3) -0.0013(19) -0.0170(19) 0.0231(19)
C18' 0.030(2) 0.034(2) 0.045(2) -0.0076(17) -0.0081(17) 0.0150(17)
C19' 0.028(2) 0.029(2) 0.046(3) -0.0112(18) -0.0048(19) 0.0119(18)
C20' 0.033(2) 0.036(2) 0.026(2) 0.0049(18) -0.0055(17) 0.0121(18)
C21 0.0326(10) 0.0480(12) 0.0524(13) 0.0002(10) 0.0017(9) 0.0161(9)
C22 0.0444(12) 0.0570(14) 0.0616(15) -0.0074(12) 0.0080(11) 0.0281(11)
C23 0.0568(14) 0.0601(15) 0.0501(14) -0.0196(11) -0.0024(11) 0.0299(12)
C24 0.0524(13) 0.0663(16) 0.0459(13) -0.0162(11) -0.0126(10) 0.0345(12)
C25 0.0497(12) 0.0491(12) 0.0424(11) -0.0072(9) -0.0046(9) 0.0312(11)
C26 0.0392(12) 0.0656(15) 0.0469(13) -0.0043(11) 0.0008(10) 0.0203(11)
C27 0.0349(11) 0.0755(18) 0.0571(15) 0.0062(13) 0.0038(10) 0.0233(12)
C28 0.0442(12) 0.0623(15) 0.0606(15) 0.0163(12) 0.0157(11) 0.0330(12)
C29 0.0509(13) 0.0464(12) 0.0559(14) 0.0075(10) 0.0113(11) 0.0278(11)
C30 0.0354(11) 0.0459(12) 0.0564(13) 0.0067(10) 0.0067(9) 0.0197(10)
Li1 0.0321(16) 0.0422(18) 0.0372(17) -0.0024(14) -0.0016(13) 0.0159(14)

loop_
_atom_type_symbol
_atom_type_description
_atom_type_scat_dispersion_real
_atom_type_scat_dispersion_imag
_atom_type_scat_source
C C 0.0033 0.0016 'International Tables Vol C Tables 4.2.6.8 and 6.1.1.4'
H H 0.0000 0.0000 'International Tables Vol C Tables 4.2.6.8 and 6.1.1.4'
N N 0.0061 0.0033 'International Tables Vol C Tables 4.2.6.8 and 6.1.1.4'
O O 0.0106 0.0060 'International Tables Vol C Tables 4.2.6.8 and 6.1.1.4'
Li Li -0.0003 0.0001 'International Tables Vol C Tables 4.2.6.8 and 6.1.1.4'
Ce Ce -0.2486 2.6331 'International Tables Vol C Tables 4.2.6.8 and 6.1.1.4'

loop_
_geom_angle_atom_site_label_1
_geom_angle_atom_site_label_2
_geom_angle_atom_site_label_3
_geom_angle
_geom_angle_site_symmetry_1
_geom_angle_site_symmetry_3
O2 Ce1 O2 97.24(5) 2_665 3_565
O2 Ce1 O2 97.24(5) 2_665 .
O2 Ce1 O2 97.24(5) 3_565 .
O2 Ce1 O1 70.93(5) 2_665 2_665
O2 Ce1 O1 94.30(5) 3_565 2_665
O2 Ce1 O1 164.47(5) . 2_665
O2 Ce1 O1 94.30(5) 2_665 .
O2 Ce1 O1 164.47(5) 3_565 .
O2 Ce1 O1 70.93(5) . .
O1 Ce1 O1 99.28(4) 2_665 .
O2 Ce1 O1 164.47(5) 2_665 3_565
O2 Ce1 O1 70.93(5) 3_565 3_565
O2 Ce1 O1 94.30(5) . 3_565
O1 Ce1 O1 99.28(4) 2_665 3_565
O1 Ce1 O1 99.28(4) . 3_565
O2 Ce1 Li1 35.62(7) 2_665 2_665
O2 Ce1 Li1 93.67(7) 3_565 2_665
O2 Ce1 Li1 132.72(7) . 2_665
O1 Ce1 Li1 35.60(7) 2_665 2_665
O1 Ce1 Li1 101.75(7) . 2_665
O1 Ce1 Li1 132.57(7) 3_565 2_665
O2 Ce1 Li1 93.67(7) 2_665 .
O2 Ce1 Li1 132.72(7) 3_565 .
O2 Ce1 Li1 35.62(7) . .
O1 Ce1 Li1 132.57(7) 2_665 .
O1 Ce1 Li1 35.60(7) . .
O1 Ce1 Li1 101.75(7) 3_565 .
Li1 Ce1 Li1 119.781(10) 2_665 .
O2 Ce1 Li1 132.72(7) 2_665 3_565
O2 Ce1 Li1 35.62(7) 3_565 3_565
O2 Ce1 Li1 93.67(7) . 3_565
O1 Ce1 Li1 101.75(7) 2_665 3_565
O1 Ce1 Li1 132.57(7) . 3_565
O1 Ce1 Li1 35.60(7) 3_565 3_565
Li1 Ce1 Li1 119.781(11) 2_665 3_565
Li1 Ce1 Li1 119.781(10) . 3_565
C1 O1 Li1 127.90(16) . .
C1 O1 Ce1 133.37(11) . .
Li1 O1 Ce1 98.18(12) . .
C11' O2 C11 16.55(17) . .
C11' O2 Li1 116.48(19) . .
C11 O2 Li1 110.17(18) . .
C11' O2 Ce1 141.66(16) . .
C11 O2 Ce1 150.37(16) . .
Li1 O2 Ce1 99.35(11) . .
C21 N1 C25 116.45(19) . .
C21 N1 Li1 119.77(18) . .
C25 N1 Li1 122.87(18) . .
C30 N2 C26 116.9(2) . .
C30 N2 Li1 112.48(17) . .
C26 N2 Li1 130.26(19) . .
O1 C1 C10 122.49(16) . .
O1 C1 C2 119.57(17) . .
C10 C1 C2 117.94(16) . .
C3 C2 C1 121.49(18) . .
C2 C3 C4 121.24(18) . .
C3 C4 C9 118.12(17) . .
C3 C4 C5 122.60(19) . .
C9 C4 C5 119.28(19) . .
C6 C5 C4 120.9(2) . .
C5 C6 C7 120.2(2) . .
C8 C7 C6 120.7(2) . .
C7 C8 C9 120.9(2) . .
C10 C9 C4 119.45(17) . .
C10 C9 C8 122.57(18) . .
C4 C9 C8 117.98(18) . .
C1 C10 C9 121.72(16) . .
O2 C11 C20 118.88(17) . .
O2 C11 C12 120.78(17) . .
C20 C11 C12 120.0 . .
O2 C11 Li1 41.68(12) . .
C20 C11 Li1 129.82(13) . .
C12 C11 Li1 99.71(13) . .
C13 C12 C11 120.0 . .
C14 C13 C12 120.0 . .
C19 C14 C13 120.0 . .
C19 C14 C15 120.0 . .
C13 C14 C15 120.0 . .
C14 C15 C16 120.0 . .
C17 C16 C15 120.0 . .
C18 C17 C16 120.0 . .
C19 C18 C17 120.0 . .
C14 C19 C18 120.0 . .
C14 C19 C20 120.0 . .
C18 C19 C20 120.0 . .
C11 C20 C19 120.0 . .
O2 C11' C12' 118.18(17) . .
O2 C11' C20' 121.55(17) . .
C12' C11' C20' 120.0 . .
C11' C12' C13' 120.0 . .
C14' C13' C12' 120.0 . .
C19' C14' C13' 120.0 . .
C19' C14' C15' 113.3 . .
C13' C14' C15' 126.7 . .
C16' C15' C14' 122.2 . .
C17' C16' C15' 122.2 . .
C16' C17' C18' 118.0 . .
C19' C18' C17' 118.6 . .
C18' C19' C14' 124.8 . .
C18' C19' C20' 114.9 . .
C14' C19' C20' 120.0 . .
C11' C20' C19' 120.0 . .
N1 C21 C22 123.7(2) . .
C23 C22 C21 118.8(2) . .
C22 C23 C24 118.9(2) . .
C23 C24 C25 118.4(2) . .
N1 C25 C24 123.8(2) . .
N2 C26 C27 123.3(2) . .
C28 C27 C26 119.1(2) . .
C27 C28 C29 118.5(2) . .
C28 C29 C30 118.7(2) . .
N2 C30 C29 123.6(2) . .
O1 Li1 O2 90.84(15) . .
O1 Li1 N2 108.97(17) . .
O2 Li1 N2 120.34(19) . .
O1 Li1 N1 130.8(2) . .
O2 Li1 N1 99.40(16) . .
N2 Li1 N1 106.59(17) . .
O1 Li1 C11 118.58(17) . .
O2 Li1 C11 28.16(9) . .
N2 Li1 C11 103.21(16) . .
N1 Li1 C11 84.02(14) . .
O1 Li1 Ce1 46.21(8) . .
O2 Li1 Ce1 45.04(8) . .
N2 Li1 Ce1 131.16(15) . .
N1 Li1 Ce1 120.94(14) . .
C11 Li1 Ce1 73.17(10) . .

loop_
_geom_bond_atom_site_label_1
_geom_bond_atom_site_label_2
_geom_bond_distance
_geom_bond_site_symmetry_2
Ce1 O2 2.3556(13) 2_665
Ce1 O2 2.3556(13) 3_565
Ce1 O2 2.3556(13) .
Ce1 O1 2.3959(13) 2_665
Ce1 O1 2.3959(13) .
Ce1 O1 2.3959(13) 3_565
Ce1 Li1 3.285(3) 2_665
Ce1 Li1 3.285(3) .
Ce1 Li1 3.285(3) 3_565
O1 C1 1.333(2) .
O1 Li1 1.932(4) .
O2 C11' 1.375(2) .
O2 C11 1.376(2) .
O2 Li1 1.939(4) .
N1 C21 1.331(3) .
N1 C25 1.332(3) .
N1 Li1 2.075(4) .
N2 C30 1.332(3) .
N2 C26 1.340(3) .
N2 Li1 2.073(4) .
C1 C10 1.378(2) .
C1 C2 1.422(3) .
C2 C3 1.361(3) .
C3 C4 1.413(3) .
C4 C9 1.419(3) .
C4 C5 1.420(3) .
C5 C6 1.357(4) .
C6 C7 1.398(4) .
C7 C8 1.368(3) .
C8 C9 1.420(3) .
C9 C10 1.414(2) .
C11 C20 1.3949 .
C11 C12 1.3951 .
C11 Li1 2.737(4) .
C12 C13 1.3950 .
C13 C14 1.3950 .
C14 C19 1.3949 .
C14 C15 1.3951 .
C15 C16 1.3952 .
C16 C17 1.3951 .
C17 C18 1.3950 .
C18 C19 1.3949 .
C19 C20 1.3953 .
C11' C12' 1.3950 .
C11' C20' 1.3950 .
C12' C13' 1.3951 .
C13' C14' 1.3951 .
C14' C19' 1.3950 .
C14' C15' 1.4188 .
C15' C16' 1.3892 .
C16' C17' 1.3402 .
C17' C18' 1.4236 .
C18' C19' 1.3742 .
C19' C20' 1.3951 .
C21 C22 1.376(3) .
C22 C23 1.365(4) .
C23 C24 1.375(3) .
C24 C25 1.377(3) .
C26 C27 1.380(3) .
C27 C28 1.376(4) .
C28 C29 1.378(4) .
C29 C30 1.385(3) .
